data_7160693
loop_
_publ_author_name
'Liu, Huizhi'
'Zong, Jiayi'
'Zhang, Boxuan'
'Wang, JiaHao'
'Zheng, Guohui'
'Ke, Miaolin'
'Chen, Fener'

_publ_section_title
;
 Highly regio- and diastereoselective construction of spirocyclic
 compounds <i>via</i> palladium-catalyzed [3 + 2] cycloaddition of vinyl
 methylene cyclic carbonates with pyrrolidinones.
;
_journal_issue 35
_journal_name_full 'Organic &amp; biomolecular chemistry'
_journal_page_first 7951
_journal_page_last 7955
_journal_paper_doi 10.1039/d5ob01194a
_journal_volume 23
_journal_year 2025
_chemical_formula_moiety 'C29 H25 N O3'
_chemical_formula_sum 'C29 H25 N O3'
_chemical_formula_weight 435.50
_space_group_crystal_system monoclinic
_space_group_IT_number 14
_space_group_name_Hall '-P 2yn'
_space_group_name_H-M_alt 'P 1 21/n 1'
_atom_sites_solution_hydrogens geom
_atom_sites_solution_primary direct
_audit_creation_date 2024-12-27
_audit_creation_method
;
Olex2 1.5-beta
(compiled 2022.04.07 svn.rca3783a0 for OlexSys, GUI svn.r6439)
;
_audit_update_record
;
2024-12-29 deposited with the CCDC.	2025-08-19 downloaded from the CCDC.
;
_cell_angle_alpha 90
_cell_angle_beta 100.102(3)
_cell_angle_gamma 90
_cell_formula_units_Z 4
_cell_length_a 6.4530(4)
_cell_length_b 22.8186(15)
_cell_length_c 15.7558(10)
_cell_measurement_reflns_used 6926
_cell_measurement_temperature 150.00
_cell_measurement_theta_max 67.992
_cell_measurement_theta_min 3.874
_cell_volume 2284.0(3)
_computing_cell_refinement 'SAINT V8.40B (?, 2016)'
_computing_data_reduction 'SAINT V8.40B (?, 2016)'
_computing_molecular_graphics 'Olex2 1.5-beta (Dolomanov et al., 2009)'
_computing_publication_material 'Olex2 1.5-beta (Dolomanov et al., 2009)'
_computing_structure_refinement 'SHELXL 2018/3 (Sheldrick, 2015)'
_computing_structure_solution 'SHELXS  (Sheldrick, 2008)'
_diffrn_ambient_temperature 150.00
_diffrn_measured_fraction_theta_full 0.999
_diffrn_measured_fraction_theta_max 0.999
_diffrn_measurement_device_type Bruker
_diffrn_radiation_type CuK\a
_diffrn_radiation_wavelength 1.54178
_diffrn_reflns_av_R_equivalents 0.1007
_diffrn_reflns_av_unetI/netI 0.0559
_diffrn_reflns_Laue_measured_fraction_full 0.999
_diffrn_reflns_Laue_measured_fraction_max 0.999
_diffrn_reflns_limit_h_max 7
_diffrn_reflns_limit_h_min -7
_diffrn_reflns_limit_k_max 26
_diffrn_reflns_limit_k_min -27
_diffrn_reflns_limit_l_max 18
_diffrn_reflns_limit_l_min -18
_diffrn_reflns_number 29726
_diffrn_reflns_point_group_measured_fraction_full 0.999
_diffrn_reflns_point_group_measured_fraction_max 0.999
_diffrn_reflns_theta_full 66.595
_diffrn_reflns_theta_max 66.595
_diffrn_reflns_theta_min 3.445
_diffrn_source_current 1.0
_diffrn_source_power 0.05
_diffrn_source_voltage 50.0
_exptl_absorpt_coefficient_mu 0.649
_exptl_absorpt_correction_T_max 0.7531
_exptl_absorpt_correction_T_min 0.6280
_exptl_absorpt_correction_type multi-scan
_exptl_absorpt_process_details
;
SADABS-2016/2 (Bruker,2016/2) was used for absorption correction.
wR2(int) was 0.1575 before and 0.0913 after correction.
The Ratio of minimum to maximum transmission is 0.8339.
The \l/2 correction factor is Not present.
;
_exptl_crystal_colour colourless
_exptl_crystal_colour_primary colourless
_exptl_crystal_density_diffrn 1.266
_exptl_crystal_description block
_exptl_crystal_F_000 920
_exptl_crystal_size_max 0.15
_exptl_crystal_size_mid 0.13
_exptl_crystal_size_min 0.12
_refine_diff_density_max 0.414
_refine_diff_density_min -0.323
_refine_diff_density_rms 0.120
_refine_ls_extinction_coef 0.0103(15)
_refine_ls_extinction_expression Fc^*^=kFc[1+0.001xFc^2^\l^3^/sin(2\q)]^-1/4^
_refine_ls_extinction_method 'SHELXL-2018/3 (Sheldrick 2018)'
_refine_ls_goodness_of_fit_ref 1.093
_refine_ls_hydrogen_treatment constr
_refine_ls_matrix_type full
_refine_ls_number_parameters 299
_refine_ls_number_reflns 4031
_refine_ls_number_restraints 0
_refine_ls_restrained_S_all 1.093
_refine_ls_R_factor_all 0.1153
_refine_ls_R_factor_gt 0.0860
_refine_ls_shift/su_max 0.000
_refine_ls_shift/su_mean 0.000
_refine_ls_structure_factor_coef Fsqd
_refine_ls_weighting_details 'w=1/[\s^2^(Fo^2^)+(0.1531P)^2^+0.6300P] where P=(Fo^2^+2Fc^2^)/3'
_refine_ls_weighting_scheme calc
_refine_ls_wR_factor_gt 0.2373
_refine_ls_wR_factor_ref 0.2654
_reflns_Friedel_coverage 0.000
_reflns_number_gt 2645
_reflns_number_total 4031
_reflns_threshold_expression 'I > 2\s(I)'
_cod_data_source_file d5ob01194a2.cif
_cod_data_source_block dcm
_cod_depositor_comments 'Adding full bibliography for 7160693.cif.'
_cod_database_code 7160693
_shelx_shelxl_version_number 2018/3
_shelx_space_group_comment
;
The symmetry employed for this shelxl refinement is uniquely defined
by the following loop, which should always be used as a source of
symmetry information in preference to the above space-group names.
They are only intended as comments.
;
_shelx_estimated_absorpt_t_max 0.926
_shelx_estimated_absorpt_t_min 0.909
_olex2_refinement_description
;
1. Fixed Uiso
 At 1.2 times of:
  All C(H) groups, All C(H,H) groups
2.a Ternary CH refined with riding coordinates:
 C17(H17)
2.b Secondary CH2 refined with riding coordinates:
 C1(H1A,H1B), C8(H8A,H8B), C16(H16A,H16B)
2.c Aromatic/amide H refined with riding coordinates:
 C3(H3), C4(H4), C5(H5), C6(H6), C7(H7), C13(H13), C19(H19), C20(H20),
 C21(H21), C22(H22), C23(H23), C25(H25), C26(H26), C27(H27), C28(H28), C29(H29)
2.d X=CH2 refined with riding coordinates:
 C14(H14A,H14B)
;
_olex2_submission_special_instructions 'No special instructions were received'

loop_
_space_group_symop_operation_xyz
'x, y, z'
'-x+1/2, y+1/2, -z+1/2'
'-x, -y, -z'
'x-1/2, -y-1/2, z-1/2'

loop_
_atom_site_label
_atom_site_type_symbol
_atom_site_fract_x
_atom_site_fract_y
_atom_site_fract_z
_atom_site_U_iso_or_equiv
_atom_site_adp_type
_atom_site_occupancy
_atom_site_site_symmetry_order
_atom_site_calc_flag
_atom_site_refinement_flags_posn
_atom_site_refinement_flags_adp
_atom_site_refinement_flags_occupancy
_atom_site_disorder_assembly
_atom_site_disorder_group
O1 O 0.7720(5) 0.66562(14) 0.57371(19) 0.0780(10) Uani 1 1 d . . . . .
O2 O 0.9109(4) 0.62526(12) 0.74889(18) 0.0617(8) Uani 1 1 d . . . . .
O3 O 0.2288(4) 0.53706(11) 0.87386(15) 0.0534(7) Uani 1 1 d . . . . .
N1 N 0.4473(5) 0.66534(13) 0.61757(17) 0.0488(7) Uani 1 1 d . . . . .
C1 C 0.3202(7) 0.69497(18) 0.5437(2) 0.0656(11) Uani 1 1 d . . . . .
H1A H 0.176166 0.678439 0.533083 0.079 Uiso 1 1 calc R U . . .
H1B H 0.383086 0.688343 0.491490 0.079 Uiso 1 1 calc R U . . .
C2 C 0.3102(8) 0.76002(19) 0.5609(2) 0.0673(12) Uani 1 1 d . . . . .
C3 C 0.4717(9) 0.7962(2) 0.5433(3) 0.0862(15) Uani 1 1 d . . . . .
H3 H 0.584274 0.779926 0.519488 0.103 Uiso 1 1 calc R U . . .
C4 C 0.4690(13) 0.8553(3) 0.5603(5) 0.117(2) Uani 1 1 d . . . . .
H4 H 0.578774 0.879718 0.547482 0.140 Uiso 1 1 calc R U . . .
C5 C 0.3127(14) 0.8786(3) 0.5947(4) 0.110(2) Uani 1 1 d . . . . .
H5 H 0.314964 0.919550 0.605573 0.131 Uiso 1 1 calc R U . . .
C6 C 0.1459(12) 0.8456(3) 0.6154(3) 0.104(2) Uani 1 1 d . . . . .
H6 H 0.038167 0.862623 0.641427 0.125 Uiso 1 1 calc R U . . .
C7 C 0.1477(10) 0.7835(2) 0.5948(3) 0.0856(15) Uani 1 1 d . . . . .
H7 H 0.035282 0.759075 0.604867 0.103 Uiso 1 1 calc R U . . .
C8 C 0.3569(5) 0.65201(14) 0.6944(2) 0.0411(8) Uani 1 1 d . . . . .
H8A H 0.242551 0.622787 0.680732 0.049 Uiso 1 1 calc R U . . .
H8B H 0.298895 0.687922 0.716573 0.049 Uiso 1 1 calc R U . . .
C9 C 0.5385(5) 0.62727(14) 0.7614(2) 0.0406(8) Uani 1 1 d . . . . .
C10 C 0.6558(6) 0.65599(17) 0.6265(2) 0.0549(10) Uani 1 1 d . . . . .
C11 C 0.7277(5) 0.63415(15) 0.7174(2) 0.0464(8) Uani 1 1 d . . . . .
C12 C 0.5002(5) 0.56225(15) 0.7891(2) 0.0422(8) Uani 1 1 d . . . . .
C13 C 0.6998(5) 0.53728(16) 0.8461(2) 0.0504(9) Uani 1 1 d . . . . .
H13 H 0.831099 0.547281 0.830538 0.061 Uiso 1 1 calc R U . . .
C14 C 0.7056(7) 0.5040(2) 0.9131(3) 0.0778(14) Uani 1 1 d . . . . .
H14A H 0.578483 0.492837 0.931251 0.093 Uiso 1 1 calc R U . . .
H14B H 0.837003 0.490866 0.944112 0.093 Uiso 1 1 calc R U . . .
C15 C 0.3483(5) 0.57329(16) 0.8532(2) 0.0447(8) Uani 1 1 d . . . . .
C16 C 0.3779(5) 0.63452(17) 0.8878(2) 0.0512(9) Uani 1 1 d . . . . .
H16A H 0.412902 0.634035 0.951532 0.061 Uiso 1 1 calc R U . . .
H16B H 0.247922 0.657771 0.870270 0.061 Uiso 1 1 calc R U . . .
C17 C 0.5593(5) 0.66070(15) 0.8495(2) 0.0451(8) Uani 1 1 d . . . . .
H17 H 0.693924 0.647952 0.886406 0.054 Uiso 1 1 calc R U . . .
C18 C 0.5669(5) 0.72694(16) 0.8407(2) 0.0501(9) Uani 1 1 d . . . . .
C19 C 0.4037(7) 0.76331(19) 0.8540(3) 0.0715(12) Uani 1 1 d . . . . .
H19 H 0.283431 0.747193 0.872548 0.086 Uiso 1 1 calc R U . . .
C20 C 0.4152(9) 0.8233(2) 0.8402(4) 0.0910(17) Uani 1 1 d . . . . .
H20 H 0.300114 0.847363 0.848234 0.109 Uiso 1 1 calc R U . . .
C21 C 0.5836(10) 0.8483(2) 0.8160(3) 0.0876(16) Uani 1 1 d . . . . .
H21 H 0.587945 0.889406 0.806909 0.105 Uiso 1 1 calc R U . . .
C22 C 0.7509(10) 0.8131(2) 0.8044(3) 0.0825(14) Uani 1 1 d . . . . .
H22 H 0.871614 0.830067 0.787290 0.099 Uiso 1 1 calc R U . . .
C23 C 0.7431(7) 0.75333(19) 0.8176(3) 0.0636(10) Uani 1 1 d . . . . .
H23 H 0.860535 0.729802 0.810785 0.076 Uiso 1 1 calc R U . . .
C24 C 0.4217(5) 0.52211(15) 0.7139(2) 0.0448(8) Uani 1 1 d . . . . .
C25 C 0.2088(5) 0.51407(16) 0.6812(2) 0.0525(9) Uani 1 1 d . . . . .
H25 H 0.107418 0.532065 0.709807 0.063 Uiso 1 1 calc R U . . .
C26 C 0.1409(6) 0.48084(18) 0.6088(2) 0.0572(10) Uani 1 1 d . . . . .
H26 H -0.005613 0.477305 0.587315 0.069 Uiso 1 1 calc R U . . .
C27 C 0.2840(7) 0.45244(17) 0.5669(3) 0.0618(10) Uani 1 1 d . . . . .
H27 H 0.237473 0.428468 0.517986 0.074 Uiso 1 1 calc R U . . .
C28 C 0.4964(6) 0.45996(17) 0.5982(3) 0.0599(10) Uani 1 1 d . . . . .
H28 H 0.596654 0.441387 0.569713 0.072 Uiso 1 1 calc R U . . .
C29 C 0.5657(6) 0.49403(16) 0.6704(2) 0.0540(9) Uani 1 1 d . . . . .
H29 H 0.712410 0.498427 0.690687 0.065 Uiso 1 1 calc R U . . .

loop_
_atom_site_aniso_label
_atom_site_aniso_U_11
_atom_site_aniso_U_22
_atom_site_aniso_U_33
_atom_site_aniso_U_23
_atom_site_aniso_U_13
_atom_site_aniso_U_12
O1 0.088(2) 0.085(2) 0.0737(18) -0.0083(15) 0.0502(17) -0.0202(16)
O2 0.0374(13) 0.0593(17) 0.092(2) 0.0049(14) 0.0226(13) 0.0035(11)
O3 0.0448(13) 0.0614(16) 0.0550(14) 0.0131(12) 0.0114(11) -0.0024(11)
N1 0.0604(18) 0.0477(17) 0.0391(14) 0.0026(12) 0.0109(13) -0.0073(13)
C1 0.085(3) 0.064(3) 0.0430(19) 0.0055(18) -0.0007(19) -0.017(2)
C2 0.085(3) 0.062(3) 0.046(2) 0.0126(19) -0.013(2) -0.008(2)
C3 0.099(4) 0.068(3) 0.081(3) 0.022(2) -0.015(3) -0.021(3)
C4 0.136(6) 0.073(4) 0.118(5) 0.025(4) -0.041(5) -0.025(4)
C5 0.161(7) 0.064(4) 0.084(4) 0.014(3) -0.034(4) -0.003(4)
C6 0.153(6) 0.078(4) 0.069(3) 0.028(3) -0.016(3) 0.019(4)
C7 0.116(4) 0.074(3) 0.058(3) 0.021(2) -0.007(3) 0.006(3)
C8 0.0415(16) 0.0403(18) 0.0428(16) 0.0051(13) 0.0113(14) 0.0033(14)
C9 0.0320(15) 0.0414(19) 0.0496(17) 0.0054(14) 0.0109(13) 0.0035(13)
C10 0.061(2) 0.052(2) 0.059(2) -0.0104(17) 0.0293(19) -0.0116(17)
C11 0.0393(18) 0.0367(18) 0.067(2) -0.0016(15) 0.0187(16) -0.0021(14)
C12 0.0322(15) 0.0437(19) 0.0509(18) 0.0054(14) 0.0076(14) 0.0032(13)
C13 0.0368(17) 0.051(2) 0.063(2) 0.0070(17) 0.0049(16) 0.0036(15)
C14 0.053(2) 0.095(4) 0.082(3) 0.027(3) 0.005(2) 0.014(2)
C15 0.0332(15) 0.057(2) 0.0433(16) 0.0119(15) 0.0056(13) 0.0034(15)
C16 0.0452(19) 0.061(2) 0.0484(18) -0.0001(16) 0.0096(15) -0.0011(16)
C17 0.0375(16) 0.051(2) 0.0462(18) 0.0007(15) 0.0056(14) -0.0005(14)
C18 0.0485(19) 0.054(2) 0.0442(18) -0.0034(15) -0.0022(15) -0.0016(16)
C19 0.057(2) 0.056(3) 0.096(3) -0.017(2) -0.002(2) 0.0046(19)
C20 0.080(3) 0.060(3) 0.118(4) -0.022(3) -0.024(3) 0.012(3)
C21 0.117(4) 0.052(3) 0.079(3) -0.006(2) -0.023(3) -0.008(3)
C22 0.125(4) 0.056(3) 0.068(3) -0.005(2) 0.022(3) -0.025(3)
C23 0.074(3) 0.056(2) 0.063(2) -0.0034(19) 0.016(2) -0.012(2)
C24 0.0399(17) 0.0400(18) 0.0548(19) 0.0090(15) 0.0093(15) 0.0031(14)
C25 0.0426(18) 0.055(2) 0.060(2) -0.0049(17) 0.0101(16) 0.0012(16)
C26 0.0450(19) 0.061(2) 0.065(2) -0.0068(19) 0.0082(17) -0.0047(17)
C27 0.072(3) 0.050(2) 0.064(2) -0.0051(18) 0.014(2) -0.0042(19)
C28 0.055(2) 0.055(2) 0.073(3) -0.0039(19) 0.021(2) 0.0028(18)
C29 0.0455(19) 0.047(2) 0.071(2) -0.0016(18) 0.0159(18) 0.0030(15)

loop_
_atom_type_symbol
_atom_type_description
_atom_type_scat_dispersion_real
_atom_type_scat_dispersion_imag
_atom_type_scat_source
C C 0.0181 0.0091 'International Tables Vol C Tables 4.2.6.8 and 6.1.1.4'
H H 0.0000 0.0000 'International Tables Vol C Tables 4.2.6.8 and 6.1.1.4'
N N 0.0311 0.0180 'International Tables Vol C Tables 4.2.6.8 and 6.1.1.4'
O O 0.0492 0.0322 'International Tables Vol C Tables 4.2.6.8 and 6.1.1.4'

loop_
_geom_angle_atom_site_label_1
_geom_angle_atom_site_label_2
_geom_angle_atom_site_label_3
_geom_angle
_geom_angle_site_symmetry_1
_geom_angle_site_symmetry_3
_geom_angle_publ_flag
C8 N1 C1 120.3(3) . . ?
C10 N1 C1 124.5(3) . . ?
C10 N1 C8 114.6(3) . . ?
N1 C1 H1A 109.6 . . ?
N1 C1 H1B 109.6 . . ?
N1 C1 C2 110.2(3) . . ?
H1A C1 H1B 108.1 . . ?
C2 C1 H1A 109.6 . . ?
C2 C1 H1B 109.6 . . ?
C3 C2 C1 119.2(5) . . ?
C7 C2 C1 121.0(4) . . ?
C7 C2 C3 119.8(5) . . ?
C2 C3 H3 119.8 . . ?
C4 C3 C2 120.4(6) . . ?
C4 C3 H3 119.8 . . ?
C3 C4 H4 119.8 . . ?
C5 C4 C3 120.3(7) . . ?
C5 C4 H4 119.8 . . ?
C4 C5 H5 118.4 . . ?
C4 C5 C6 123.2(7) . . ?
C6 C5 H5 118.4 . . ?
C5 C6 H6 122.1 . . ?
C5 C6 C7 115.8(6) . . ?
C7 C6 H6 122.1 . . ?
C2 C7 C6 120.4(6) . . ?
C2 C7 H7 119.8 . . ?
C6 C7 H7 119.8 . . ?
N1 C8 H8A 110.5 . . ?
N1 C8 H8B 110.5 . . ?
N1 C8 C9 106.1(2) . . ?
H8A C8 H8B 108.7 . . ?
C9 C8 H8A 110.5 . . ?
C9 C8 H8B 110.5 . . ?
C8 C9 C12 113.4(3) . . ?
C8 C9 C17 111.4(3) . . ?
C11 C9 C8 103.0(3) . . ?
C11 C9 C12 113.7(3) . . ?
C11 C9 C17 113.8(3) . . ?
C17 C9 C12 101.9(2) . . ?
O1 C10 N1 128.1(4) . . ?
O1 C10 C11 125.2(4) . . ?
N1 C10 C11 106.7(3) . . ?
O2 C11 C9 126.8(3) . . ?
O2 C11 C10 123.9(3) . . ?
C10 C11 C9 109.3(3) . . ?
C13 C12 C9 110.6(3) . . ?
C13 C12 C15 103.9(3) . . ?
C15 C12 C9 100.1(2) . . ?
C24 C12 C9 113.6(3) . . ?
C24 C12 C13 111.3(3) . . ?
C24 C12 C15 116.5(3) . . ?
C12 C13 H13 116.8 . . ?
C14 C13 C12 126.3(3) . . ?
C14 C13 H13 116.8 . . ?
C13 C14 H14A 120.0 . . ?
C13 C14 H14B 120.0 . . ?
H14A C14 H14B 120.0 . . ?
O3 C15 C12 124.7(3) . . ?
O3 C15 C16 125.7(3) . . ?
C16 C15 C12 109.5(3) . . ?
C15 C16 H16A 110.5 . . ?
C15 C16 H16B 110.5 . . ?
C15 C16 C17 106.2(3) . . ?
H16A C16 H16B 108.7 . . ?
C17 C16 H16A 110.5 . . ?
C17 C16 H16B 110.5 . . ?
C9 C17 H17 107.7 . . ?
C16 C17 C9 101.9(3) . . ?
C16 C17 H17 107.7 . . ?
C18 C17 C9 113.7(3) . . ?
C18 C17 C16 117.6(3) . . ?
C18 C17 H17 107.7 . . ?
C19 C18 C17 123.0(3) . . ?
C19 C18 C23 117.3(4) . . ?
C23 C18 C17 119.7(3) . . ?
C18 C19 H19 119.9 . . ?
C18 C19 C20 120.2(5) . . ?
C20 C19 H19 119.9 . . ?
C19 C20 H20 118.9 . . ?
C21 C20 C19 122.1(5) . . ?
C21 C20 H20 118.9 . . ?
C20 C21 H21 120.6 . . ?
C20 C21 C22 118.7(5) . . ?
C22 C21 H21 120.6 . . ?
C21 C22 H22 119.9 . . ?
C23 C22 C21 120.2(5) . . ?
C23 C22 H22 119.9 . . ?
C18 C23 H23 119.3 . . ?
C22 C23 C18 121.3(4) . . ?
C22 C23 H23 119.3 . . ?
C25 C24 C12 122.8(3) . . ?
C25 C24 C29 117.1(3) . . ?
C29 C24 C12 120.0(3) . . ?
C24 C25 H25 119.0 . . ?
C26 C25 C24 121.9(3) . . ?
C26 C25 H25 119.0 . . ?
C25 C26 H26 119.7 . . ?
C25 C26 C27 120.7(4) . . ?
C27 C26 H26 119.7 . . ?
C26 C27 H27 120.9 . . ?
C28 C27 C26 118.2(4) . . ?
C28 C27 H27 120.9 . . ?
C27 C28 H28 119.4 . . ?
C27 C28 C29 121.3(3) . . ?
C29 C28 H28 119.4 . . ?
C24 C29 H29 119.6 . . ?
C28 C29 C24 120.7(3) . . ?
C28 C29 H29 119.6 . . ?

loop_
_geom_bond_atom_site_label_1
_geom_bond_atom_site_label_2
_geom_bond_distance
_geom_bond_site_symmetry_2
_geom_bond_publ_flag
O1 C10 1.233(4) . ?
O2 C11 1.216(4) . ?
O3 C15 1.213(4) . ?
N1 C1 1.466(5) . ?
N1 C8 1.464(4) . ?
N1 C10 1.345(5) . ?
C1 H1A 0.9900 . ?
C1 H1B 0.9900 . ?
C1 C2 1.512(6) . ?
C2 C3 1.395(6) . ?
C2 C7 1.366(7) . ?
C3 H3 0.9500 . ?
C3 C4 1.376(8) . ?
C4 H4 0.9500 . ?
C4 C5 1.335(9) . ?
C5 H5 0.9500 . ?
C5 C6 1.399(9) . ?
C6 H6 0.9500 . ?
C6 C7 1.454(8) . ?
C7 H7 0.9500 . ?
C8 H8A 0.9900 . ?
C8 H8B 0.9900 . ?
C8 C9 1.541(4) . ?
C9 C11 1.514(4) . ?
C9 C12 1.578(4) . ?
C9 C17 1.569(5) . ?
C10 C11 1.510(5) . ?
C12 C13 1.545(5) . ?
C12 C15 1.547(4) . ?
C12 C24 1.513(5) . ?
C13 H13 0.9500 . ?
C13 C14 1.295(5) . ?
C14 H14A 0.9500 . ?
C14 H14B 0.9500 . ?
C15 C16 1.500(5) . ?
C16 H16A 0.9900 . ?
C16 H16B 0.9900 . ?
C16 C17 1.530(4) . ?
C17 H17 1.0000 . ?
C17 C18 1.519(5) . ?
C18 C19 1.386(5) . ?
C18 C23 1.390(5) . ?
C19 H19 0.9500 . ?
C19 C20 1.390(7) . ?
C20 H20 0.9500 . ?
C20 C21 1.341(7) . ?
C21 H21 0.9500 . ?
C21 C22 1.383(8) . ?
C22 H22 0.9500 . ?
C22 C23 1.382(6) . ?
C23 H23 0.9500 . ?
C24 C25 1.392(5) . ?
C24 C29 1.402(4) . ?
C25 H25 0.9500 . ?
C25 C26 1.376(5) . ?
C26 H26 0.9500 . ?
C26 C27 1.387(5) . ?
C27 H27 0.9500 . ?
C27 C28 1.383(5) . ?
C28 H28 0.9500 . ?
C28 C29 1.385(5) . ?
C29 H29 0.9500 . ?

loop_
_geom_torsion_atom_site_label_1
_geom_torsion_atom_site_label_2
_geom_torsion_atom_site_label_3
_geom_torsion_atom_site_label_4
_geom_torsion
_geom_torsion_site_symmetry_1
_geom_torsion_site_symmetry_2
_geom_torsion_site_symmetry_3
_geom_torsion_site_symmetry_4
_geom_torsion_publ_flag
O1 C10 C11 O2 2.1(6) . . . . ?
O1 C10 C11 C9 -179.5(4) . . . . ?
O3 C15 C16 C17 174.3(3) . . . . ?
N1 C1 C2 C3 85.0(4) . . . . ?
N1 C1 C2 C7 -93.8(5) . . . . ?
N1 C8 C9 C11 5.0(3) . . . . ?
N1 C8 C9 C12 -118.3(3) . . . . ?
N1 C8 C9 C17 127.5(3) . . . . ?
N1 C10 C11 O2 -174.7(3) . . . . ?
N1 C10 C11 C9 3.7(4) . . . . ?
C1 N1 C8 C9 -174.2(3) . . . . ?
C1 N1 C10 O1 -6.3(6) . . . . ?
C1 N1 C10 C11 170.4(3) . . . . ?
C1 C2 C3 C4 -178.5(4) . . . . ?
C1 C2 C7 C6 176.6(4) . . . . ?
C2 C3 C4 C5 0.7(8) . . . . ?
C3 C2 C7 C6 -2.2(6) . . . . ?
C3 C4 C5 C6 0.1(9) . . . . ?
C4 C5 C6 C7 -1.9(8) . . . . ?
C5 C6 C7 C2 2.9(7) . . . . ?
C7 C2 C3 C4 0.3(7) . . . . ?
C8 N1 C1 C2 79.0(4) . . . . ?
C8 N1 C10 O1 -177.0(4) . . . . ?
C8 N1 C10 C11 -0.3(4) . . . . ?
C8 C9 C11 O2 173.0(3) . . . . ?
C8 C9 C11 C10 -5.4(3) . . . . ?
C8 C9 C12 C13 172.0(3) . . . . ?
C8 C9 C12 C15 -78.9(3) . . . . ?
C8 C9 C12 C24 46.1(3) . . . . ?
C8 C9 C17 C16 77.0(3) . . . . ?
C8 C9 C17 C18 -50.6(3) . . . . ?
C9 C12 C13 C14 140.7(4) . . . . ?
C9 C12 C15 O3 158.5(3) . . . . ?
C9 C12 C15 C16 -23.6(3) . . . . ?
C9 C12 C24 C25 -89.8(4) . . . . ?
C9 C12 C24 C29 86.1(4) . . . . ?
C9 C17 C18 C19 109.5(4) . . . . ?
C9 C17 C18 C23 -69.9(4) . . . . ?
C10 N1 C1 C2 -91.1(5) . . . . ?
C10 N1 C8 C9 -3.2(4) . . . . ?
C11 C9 C12 C13 54.8(4) . . . . ?
C11 C9 C12 C15 163.9(3) . . . . ?
C11 C9 C12 C24 -71.2(3) . . . . ?
C11 C9 C17 C16 -167.0(3) . . . . ?
C11 C9 C17 C18 65.4(4) . . . . ?
C12 C9 C11 O2 -63.9(5) . . . . ?
C12 C9 C11 C10 117.8(3) . . . . ?
C12 C9 C17 C16 -44.2(3) . . . . ?
C12 C9 C17 C18 -171.8(3) . . . . ?
C12 C15 C16 C17 -3.5(4) . . . . ?
C12 C24 C25 C26 175.0(3) . . . . ?
C12 C24 C29 C28 -176.1(3) . . . . ?
C13 C12 C15 O3 -87.2(4) . . . . ?
C13 C12 C15 C16 90.7(3) . . . . ?
C13 C12 C24 C25 144.6(3) . . . . ?
C13 C12 C24 C29 -39.6(4) . . . . ?
C15 C12 C13 C14 34.1(5) . . . . ?
C15 C12 C24 C25 25.8(5) . . . . ?
C15 C12 C24 C29 -158.4(3) . . . . ?
C15 C16 C17 C9 29.5(3) . . . . ?
C15 C16 C17 C18 154.6(3) . . . . ?
C16 C17 C18 C19 -9.5(5) . . . . ?
C16 C17 C18 C23 171.1(3) . . . . ?
C17 C9 C11 O2 52.2(5) . . . . ?
C17 C9 C11 C10 -126.2(3) . . . . ?
C17 C9 C12 C13 -68.1(3) . . . . ?
C17 C9 C12 C15 41.0(3) . . . . ?
C17 C9 C12 C24 165.9(2) . . . . ?
C17 C18 C19 C20 -176.4(4) . . . . ?
C17 C18 C23 C22 176.4(4) . . . . ?
C18 C19 C20 C21 -1.6(8) . . . . ?
C19 C18 C23 C22 -3.0(6) . . . . ?
C19 C20 C21 C22 0.0(8) . . . . ?
C20 C21 C22 C23 0.1(7) . . . . ?
C21 C22 C23 C18 1.5(7) . . . . ?
C23 C18 C19 C20 3.0(6) . . . . ?
C24 C12 C13 C14 -92.1(5) . . . . ?
C24 C12 C15 O3 35.6(4) . . . . ?
C24 C12 C15 C16 -146.5(3) . . . . ?
C24 C25 C26 C27 2.0(6) . . . . ?
C25 C24 C29 C28 0.0(5) . . . . ?
C25 C26 C27 C28 -2.0(6) . . . . ?
C26 C27 C28 C29 1.1(6) . . . . ?
C27 C28 C29 C24 -0.1(6) . . . . ?
C29 C24 C25 C26 -0.9(5) . . . . ?
